data_7703773
loop_
_publ_author_name
'Acharya, Joydev'
'Sarkar, Arup'
'Kumar, Pawan'
'Kumar, Vierandra'
'Flores Gonzalez, Jessica'
'Cador, Olivier'
'Pointillart, Fabrice'
'Rajaraman, Gopalan'
'Chandrasekhar, Vadapalli'

_publ_section_title
;
 Influence of ligand field on magnetic anisotropy in a family of
 pentacoordinate Co<sup>II</sup> complexes.
;
_journal_issue 15
_journal_name_full 'Dalton transactions (Cambridge, England : 2003)'
_journal_page_first 4785
_journal_page_last 4796
_journal_paper_doi 10.1039/d0dt00315h
_journal_volume 49
_journal_year 2020
_chemical_formula_moiety 'C24 H25 Co N5 S2'
_chemical_formula_sum 'C24 H25 Co N5 S2'
_chemical_formula_weight 506.54
_space_group_crystal_system triclinic
_space_group_IT_number 2
_space_group_name_Hall '-P 1'
_space_group_name_H-M_alt 'P -1'
_atom_sites_solution_hydrogens mixed
_atom_sites_solution_primary dual
_audit_creation_date 2019-03-22
_audit_creation_method
;
Olex2 1.2
(compiled 2018.05.29 svn.r3508 for OlexSys, GUI svn.r5506)
;
_audit_update_record
;
2019-08-29 deposited with the CCDC.	2020-03-18 downloaded from the CCDC.
;
_cell_angle_alpha 101.4480(10)
_cell_angle_beta 91.1720(10)
_cell_angle_gamma 102.3220(10)
_cell_formula_units_Z 2
_cell_length_a 8.47120(10)
_cell_length_b 9.4205(2)
_cell_length_c 15.8080(2)
_cell_measurement_reflns_used 10508
_cell_measurement_temperature 119.97(10)
_cell_measurement_theta_max 28.5940
_cell_measurement_theta_min 2.8460
_cell_volume 1205.34(3)
_computing_cell_refinement 'CrysAlisPro 1.171.39.29d (Rigaku OD, 2017)'
_computing_data_collection 'CrysAlisPro 1.171.39.29d (Rigaku OD, 2017)'
_computing_data_reduction 'CrysAlisPro 1.171.39.29d (Rigaku OD, 2017)'
_computing_molecular_graphics 'Olex2 (Dolomanov et al., 2009)'
_computing_publication_material 'Olex2 (Dolomanov et al., 2009)'
_computing_structure_refinement 'ShelXL (Sheldrick, 2015)'
_computing_structure_solution 'ShelXT (Sheldrick, 2015)'
_diffrn_ambient_environment N~2~
_diffrn_ambient_temperature 119.97(10)
_diffrn_detector 'CCD plate'
_diffrn_measured_fraction_theta_full 0.998
_diffrn_measured_fraction_theta_max 0.877
_diffrn_measurement_details
;
List of Runs (angles in degrees, time in seconds):

  # Type    Start    End  Width  t~exp~   \w     \q     \k     \f   Frames
#--------------------------------------------------------------------------
  1  \w      0.00  27.00   0.50    1.71    --   10.50 -24.00  28.00   54
  2  \w     35.00  61.00   0.50    1.71    --  -10.90  24.00-166.00   52
  3  \w    -12.00  24.00   0.50    1.71    --  -10.90 -24.00  28.00   72
  4  \w    -76.00 -51.00   0.50    1.71    --  -10.90 -24.00  28.00   50
  5  \w     50.00  99.00   0.50    1.71    --   10.50  77.00  60.00   98
  6  \w    -14.00  11.00   0.50    1.71    --   10.50  24.00-166.00   50
  7  \w    -19.00  97.00   0.50    1.71    --   10.50  57.00  60.00  232
  8  \w     51.00  99.00   0.50    1.71    --   10.50  77.00 120.00   96
  9  \w     50.00  96.00   0.50    1.71    --   10.50  77.00   0.00   92
 10  \w     52.00  83.00   0.50    1.71    --   10.50  77.00-150.00   62
 11  \w    -50.00   7.00   0.50    1.71    --  -10.90 -82.00   0.00  114
 12  \w    -27.00   5.00   0.50    1.71    --  -10.90 -82.00-120.00   64
 13  \w    -53.00  29.00   0.50    1.71    --  -10.90 -77.00 120.00  164
 14  \w    -50.00 -25.00   0.50    1.71    --  -10.90 -82.00-150.00   50
 15  \w    -59.00   6.00   0.50    1.71    --  -10.90 -82.00 -90.00  130
;
_diffrn_measurement_device 'four-circle diffractometer'
_diffrn_measurement_device_type 'XtaLAB AFC12 (RINC): Kappa single'
_diffrn_measurement_method '\w scans'
_diffrn_orient_matrix_type 'CrysAlisPro convention (1999,Acta A55,543-557)'
_diffrn_orient_matrix_UB_11 -0.0831137000
_diffrn_orient_matrix_UB_12 0.0009761000
_diffrn_orient_matrix_UB_13 -0.0051311000
_diffrn_orient_matrix_UB_21 0.0193552000
_diffrn_orient_matrix_UB_22 0.0785110000
_diffrn_orient_matrix_UB_23 0.0132445000
_diffrn_orient_matrix_UB_31 0.0097258000
_diffrn_orient_matrix_UB_32 0.0065131000
_diffrn_orient_matrix_UB_33 -0.0436254000
_diffrn_radiation_monochromator graphite
_diffrn_radiation_probe x-ray
_diffrn_radiation_type MoK\a
_diffrn_radiation_wavelength 0.71073
_diffrn_reflns_av_R_equivalents 0.0398
_diffrn_reflns_av_unetI/netI 0.0366
_diffrn_reflns_Laue_measured_fraction_full 0.998
_diffrn_reflns_Laue_measured_fraction_max 0.877
_diffrn_reflns_limit_h_max 11
_diffrn_reflns_limit_h_min -11
_diffrn_reflns_limit_k_max 11
_diffrn_reflns_limit_k_min -12
_diffrn_reflns_limit_l_max 21
_diffrn_reflns_limit_l_min -14
_diffrn_reflns_number 20127
_diffrn_reflns_point_group_measured_fraction_full 0.998
_diffrn_reflns_point_group_measured_fraction_max 0.877
_diffrn_reflns_theta_full 25.242
_diffrn_reflns_theta_max 28.869
_diffrn_reflns_theta_min 2.719
_diffrn_source 'fine-focus sealed X-ray tube'
_diffrn_source_type 'Enhance (Mo) X-ray Source'
_exptl_absorpt_coefficient_mu 0.907
_exptl_absorpt_correction_T_max 1.00000
_exptl_absorpt_correction_T_min 0.75334
_exptl_absorpt_correction_type multi-scan
_exptl_absorpt_process_details
;
CrysAlisPro 1.171.39.29d (Rigaku Oxford Diffraction, 2017)
Empirical absorption correction using spherical harmonics,
 implemented in SCALE3 ABSPACK scaling algorithm.
;
_exptl_crystal_colour blue
_exptl_crystal_colour_primary blue
_exptl_crystal_density_diffrn 1.396
_exptl_crystal_description block
_exptl_crystal_F_000 526
_exptl_crystal_size_max 0.36
_exptl_crystal_size_mid 0.308
_exptl_crystal_size_min 0.179
_refine_diff_density_max 0.465
_refine_diff_density_min -0.441
_refine_diff_density_rms 0.059
_refine_ls_extinction_method none
_refine_ls_goodness_of_fit_ref 1.072
_refine_ls_hydrogen_treatment mixed
_refine_ls_matrix_type full
_refine_ls_number_parameters 303
_refine_ls_number_reflns 5549
_refine_ls_number_restraints 0
_refine_ls_restrained_S_all 1.072
_refine_ls_R_factor_all 0.0381
_refine_ls_R_factor_gt 0.0329
_refine_ls_shift/su_max 0.001
_refine_ls_shift/su_mean 0.000
_refine_ls_structure_factor_coef Fsqd
_refine_ls_weighting_details 'w=1/[\s^2^(Fo^2^)+(0.0374P)^2^+0.4738P] where P=(Fo^2^+2Fc^2^)/3'
_refine_ls_weighting_scheme calc
_refine_ls_wR_factor_gt 0.0826
_refine_ls_wR_factor_ref 0.0857
_reflns_Friedel_coverage 0.000
_reflns_number_gt 4887
_reflns_number_total 5549
_reflns_threshold_expression 'I > 2\s(I)'
_cod_data_source_file d0dt00315h2.cif
_cod_data_source_block CoNCS
_cod_depositor_comments 'Adding full bibliography for 7703772--7703776.cif.'
_cod_database_code 7703773
_shelx_shelxl_version_number 2018/3
_chemical_oxdiff_formula C12H14N2O2Co2
_shelx_space_group_comment
;
The symmetry employed for this shelxl refinement is uniquely defined
by the following loop, which should always be used as a source of
symmetry information in preference to the above space-group names.
They are only intended as comments.
;
_reflns_odcompleteness_completeness 99.70
_reflns_odcompleteness_iscentric 1
_reflns_odcompleteness_theta 26.32
_olex2_refinement_description
;
1. Fixed Uiso
 At 1.2 times of:
  All C(H) groups, All C(H,H) groups
 At 1.5 times of:
  All C(H,H,H) groups
2.a Secondary CH2 refined with riding coordinates:
 C00G(H00A,H00B), C00O(H00H,H00M), C00P(H00N,H00O)
2.b Aromatic/amide H refined with riding coordinates:
 C00C(H00C), C00F(H00F), C00I(H00I), C00J(H00J), C00K(H00K), C00L(H00L),
 C00S(H00S), C00T(H00T), C00U(H00U), C00V(H00V)
2.c Idealised Me refined as rotating group:
 C00N(H00D,H00E,H00G), C00R(H00P,H00Q,H00R)
;
_olex2_submission_special_instructions 'No special instructions were received'
_oxdiff_exptl_absorpt_empirical_details
;
Empirical correction (ABSPACK) includes:
- Absorption correction using spherical harmonics
- Frame scaling
;
_oxdiff_exptl_absorpt_empirical_full_max 1.566
_oxdiff_exptl_absorpt_empirical_full_min 0.649

loop_
_space_group_symop_operation_xyz
'x, y, z'
'-x, -y, -z'

loop_
_atom_site_label
_atom_site_type_symbol
_atom_site_fract_x
_atom_site_fract_y
_atom_site_fract_z
_atom_site_U_iso_or_equiv
_atom_site_adp_type
_atom_site_occupancy
_atom_site_site_symmetry_order
_atom_site_calc_flag
_atom_site_refinement_flags_posn
_atom_site_refinement_flags_adp
_atom_site_refinement_flags_occupancy
_atom_site_disorder_assembly
_atom_site_disorder_group
Co1 Co 0.40295(3) 0.62418(2) 0.32639(2) 0.01818(8) Uani 1 1 d . . . . .
S002 S 0.84994(6) 0.65465(6) 0.50769(3) 0.03111(12) Uani 1 1 d . . . . .
S003 S 0.63468(7) 0.98259(6) 0.16358(4) 0.04114(14) Uani 1 1 d . . . . .
N3 N 0.33193(17) 0.74593(15) 0.43644(9) 0.0207(3) Uani 1 1 d . . . . .
N1 N 0.27335(16) 0.41093(15) 0.28795(9) 0.0179(3) Uani 1 1 d . . . . .
N2 N 0.15376(16) 0.65336(14) 0.28165(9) 0.0174(3) Uani 1 1 d . . . . .
N4 N 0.49738(18) 0.77019(17) 0.25620(10) 0.0248(3) Uani 1 1 d . . . . .
N5 N 0.60651(19) 0.58314(18) 0.37671(10) 0.0286(3) Uani 1 1 d . . . . .
C009 C 0.2284(2) 0.83007(18) 0.42324(11) 0.0213(3) Uani 1 1 d . . . . .
C00A C 0.1110(2) 0.39041(18) 0.28566(10) 0.0182(3) Uani 1 1 d . . . . .
C00B C 0.03930(19) 0.50910(18) 0.12993(10) 0.0185(3) Uani 1 1 d . . . . .
C00C C 0.3395(2) 0.29191(19) 0.26727(11) 0.0228(4) Uani 1 1 d . . . . .
H00C H 0.451728 0.306350 0.269502 0.027 Uiso 1 1 calc R . . . .
C00D C 0.1352(2) 0.42096(19) 0.08280(10) 0.0202(3) Uani 1 1 d . . . . .
C00E C -0.1308(2) 0.4611(2) 0.12012(11) 0.0216(4) Uani 1 1 d . . . . .
C00F C 0.0110(2) 0.24990(19) 0.26335(11) 0.0225(4) Uani 1 1 d . . . . .
H00F H -0.100913 0.237493 0.263250 0.027 Uiso 1 1 calc R . . . .
C00G C 0.04898(19) 0.52946(18) 0.31271(11) 0.0184(3) Uani 1 1 d . . . . .
H00A H -0.061189 0.513597 0.288696 0.022 Uiso 1 1 calc R . . . .
H00B H 0.048446 0.554187 0.375248 0.022 Uiso 1 1 calc R . . . .
C00H C 0.7067(2) 0.61214(19) 0.43030(12) 0.0243(4) Uani 1 1 d . . . . .
C00I C 0.0611(2) 0.2846(2) 0.03089(11) 0.0242(4) Uani 1 1 d . . . . .
H00I H 0.125423 0.226557 0.000047 0.029 Uiso 1 1 calc R . . . .
C00J C 0.2026(2) 0.9450(2) 0.48771(13) 0.0289(4) Uani 1 1 d . . . . .
H00J H 0.133722 1.004717 0.476448 0.035 Uiso 1 1 calc R . . . .
C00K C -0.1993(2) 0.3225(2) 0.06885(11) 0.0243(4) Uani 1 1 d . . . . .
H00K H -0.311332 0.289233 0.064702 0.029 Uiso 1 1 calc R . . . .
C00L C 0.4048(2) 0.7682(2) 0.51624(12) 0.0261(4) Uani 1 1 d . . . . .
H00L H 0.473852 0.707805 0.526122 0.031 Uiso 1 1 calc R . . . .
C00M C 0.5548(2) 0.85737(19) 0.21724(11) 0.0223(4) Uani 1 1 d . . . . .
C00N C 0.3169(2) 0.4712(2) 0.08456(12) 0.0268(4) Uani 1 1 d . . . . .
H00D H 0.344064 0.554158 0.056725 0.040 Uiso 1 1 calc GR . . . .
H00E H 0.361342 0.391109 0.054611 0.040 Uiso 1 1 calc GR . . . .
H00G H 0.360859 0.500203 0.143450 0.040 Uiso 1 1 calc GR . . . .
C00O C 0.1460(2) 0.79925(18) 0.33427(12) 0.0232(4) Uani 1 1 d . . . . .
H00H H 0.033365 0.804130 0.339662 0.028 Uiso 1 1 calc R . . . .
H00M H 0.196135 0.876183 0.304412 0.028 Uiso 1 1 calc R . . . .
C00P C 0.1151(2) 0.65639(18) 0.18791(11) 0.0208(3) Uani 1 1 d . . . . .
H00N H 0.042646 0.723056 0.186683 0.025 Uiso 1 1 calc R . . . .
H00O H 0.214710 0.698100 0.163881 0.025 Uiso 1 1 calc R . . . .
C00Q C -0.1059(2) 0.2321(2) 0.02365(11) 0.0249(4) Uani 1 1 d . . . . .
C00R C -0.2428(2) 0.5574(2) 0.15948(13) 0.0292(4) Uani 1 1 d . . . . .
H00P H -0.212625 0.593588 0.220060 0.044 Uiso 1 1 calc GR . . . .
H00Q H -0.352194 0.500075 0.152038 0.044 Uiso 1 1 calc GR . . . .
H00R H -0.234698 0.639939 0.131387 0.044 Uiso 1 1 calc GR . . . .
C00S C 0.2799(2) 0.9695(2) 0.56825(13) 0.0339(5) Uani 1 1 d . . . . .
H00S H 0.265105 1.046811 0.611902 0.041 Uiso 1 1 calc R . . . .
C00T C 0.2472(2) 0.1496(2) 0.24291(12) 0.0280(4) Uani 1 1 d . . . . .
H00T H 0.295960 0.069277 0.227888 0.034 Uiso 1 1 calc R . . . .
C00U C 0.3802(2) 0.8775(2) 0.58355(12) 0.0323(4) Uani 1 1 d . . . . .
H00U H 0.430055 0.889244 0.638235 0.039 Uiso 1 1 calc R . . . .
C00V C 0.0800(2) 0.12840(19) 0.24125(12) 0.0277(4) Uani 1 1 d . . . . .
H00V H 0.014880 0.033247 0.225394 0.033 Uiso 1 1 calc R . . . .
C00W C -0.1838(3) 0.0837(2) -0.03241(14) 0.0375(5) Uani 1 1 d . . . . .
H00W H -0.223(3) 0.016(3) 0.0030(17) 0.053(7) Uiso 1 1 d . . . . .
H00X H -0.102(3) 0.041(3) -0.0690(18) 0.058(8) Uiso 1 1 d . . . . .
H00Y H -0.268(4) 0.093(3) -0.069(2) 0.070(9) Uiso 1 1 d . . . . .

loop_
_atom_site_aniso_label
_atom_site_aniso_U_11
_atom_site_aniso_U_22
_atom_site_aniso_U_33
_atom_site_aniso_U_23
_atom_site_aniso_U_13
_atom_site_aniso_U_12
Co1 0.01736(13) 0.01898(13) 0.01710(13) 0.00182(9) 0.00069(9) 0.00345(9)
S002 0.0279(2) 0.0436(3) 0.0218(2) 0.0053(2) -0.00216(19) 0.0095(2)
S003 0.0417(3) 0.0415(3) 0.0372(3) 0.0186(2) 0.0044(2) -0.0070(2)
N3 0.0204(7) 0.0196(7) 0.0195(7) 0.0012(5) 0.0004(6) 0.0013(6)
N1 0.0200(7) 0.0196(7) 0.0146(7) 0.0035(5) 0.0011(5) 0.0051(6)
N2 0.0202(7) 0.0155(6) 0.0165(7) 0.0032(5) 0.0009(6) 0.0043(5)
N4 0.0219(8) 0.0259(8) 0.0237(8) 0.0030(6) 0.0009(6) 0.0010(6)
N5 0.0255(8) 0.0348(9) 0.0228(8) 0.0010(7) 0.0010(7) 0.0055(7)
C009 0.0191(8) 0.0176(8) 0.0242(9) 0.0012(7) 0.0038(7) 0.0000(6)
C00A 0.0218(8) 0.0200(8) 0.0128(7) 0.0051(6) 0.0011(6) 0.0029(6)
C00B 0.0181(8) 0.0240(8) 0.0153(8) 0.0083(6) 0.0005(6) 0.0052(7)
C00C 0.0266(9) 0.0237(9) 0.0205(8) 0.0049(7) 0.0027(7) 0.0104(7)
C00D 0.0199(8) 0.0285(9) 0.0152(8) 0.0092(7) 0.0007(7) 0.0076(7)
C00E 0.0184(8) 0.0310(9) 0.0183(8) 0.0093(7) 0.0007(7) 0.0077(7)
C00F 0.0235(9) 0.0227(8) 0.0196(8) 0.0054(7) -0.0002(7) 0.0009(7)
C00G 0.0165(8) 0.0203(8) 0.0181(8) 0.0046(6) 0.0012(6) 0.0033(6)
C00H 0.0238(9) 0.0244(9) 0.0274(9) 0.0075(7) 0.0101(8) 0.0086(7)
C00I 0.0313(10) 0.0293(9) 0.0158(8) 0.0066(7) 0.0044(7) 0.0130(8)
C00J 0.0226(9) 0.0223(9) 0.0370(11) -0.0033(8) 0.0041(8) 0.0033(7)
C00K 0.0189(8) 0.0331(10) 0.0198(8) 0.0088(7) -0.0037(7) 0.0005(7)
C00L 0.0253(9) 0.0286(9) 0.0218(9) 0.0016(7) 0.0005(7) 0.0039(7)
C00M 0.0169(8) 0.0258(9) 0.0202(8) -0.0016(7) -0.0026(7) 0.0021(7)
C00N 0.0194(9) 0.0426(11) 0.0207(9) 0.0088(8) 0.0028(7) 0.0099(8)
C00O 0.0249(9) 0.0173(8) 0.0274(9) 0.0024(7) 0.0015(7) 0.0065(7)
C00P 0.0209(8) 0.0235(8) 0.0202(8) 0.0085(7) -0.0006(7) 0.0065(7)
C00Q 0.0313(10) 0.0265(9) 0.0155(8) 0.0062(7) -0.0026(7) 0.0016(7)
C00R 0.0202(9) 0.0408(11) 0.0291(10) 0.0072(8) 0.0011(8) 0.0120(8)
C00S 0.0271(10) 0.0322(10) 0.0325(11) -0.0125(8) 0.0023(8) 0.0027(8)
C00T 0.0406(11) 0.0200(8) 0.0253(9) 0.0034(7) 0.0021(8) 0.0118(8)
C00U 0.0292(10) 0.0392(11) 0.0214(9) -0.0063(8) -0.0002(8) 0.0040(8)
C00V 0.0375(11) 0.0176(8) 0.0249(9) 0.0037(7) 0.0001(8) -0.0002(7)
C00W 0.0497(14) 0.0303(11) 0.0265(11) 0.0036(9) -0.0035(10) -0.0014(10)

loop_
_atom_type_symbol
_atom_type_description
_atom_type_scat_dispersion_real
_atom_type_scat_dispersion_imag
_atom_type_scat_source
C C 0.0033 0.0016 'International Tables Vol C Tables 4.2.6.8 and 6.1.1.4'
H H 0.0000 0.0000 'International Tables Vol C Tables 4.2.6.8 and 6.1.1.4'
Co Co 0.3494 0.9721 'International Tables Vol C Tables 4.2.6.8 and 6.1.1.4'
N N 0.0061 0.0033 'International Tables Vol C Tables 4.2.6.8 and 6.1.1.4'
S S 0.1246 0.1234 'International Tables Vol C Tables 4.2.6.8 and 6.1.1.4'

loop_
_exptl_crystal_face_index_h
_exptl_crystal_face_index_k
_exptl_crystal_face_index_l
_exptl_crystal_face_perp_dist
10 -3 -11 0.1902
3 -5 21 0.0903
-10 2 13 0.1275
-5 6 -20 0.0664
0 -3 -20 0.0920
-3 -11 14 0.1579
0 4 19 0.1181
2 12 -4 0.0791
1 -13 0 0.1804
9 -7 -11 0.1815
-1 -3 22 0.0885

loop_
_geom_angle_atom_site_label_1
_geom_angle_atom_site_label_2
_geom_angle_atom_site_label_3
_geom_angle
_geom_angle_site_symmetry_1
_geom_angle_site_symmetry_3
_geom_angle_publ_flag
N3 Co1 N2 77.34(5) . . ?
N1 Co1 N3 115.76(5) . . ?
N1 Co1 N2 76.90(5) . . ?
N4 Co1 N3 105.86(6) . . ?
N4 Co1 N1 129.89(6) . . ?
N4 Co1 N2 86.69(5) . . ?
N4 Co1 N5 100.77(6) . . ?
N5 Co1 N3 99.20(6) . . ?
N5 Co1 N1 98.93(6) . . ?
N5 Co1 N2 172.44(6) . . ?
C009 N3 Co1 115.57(11) . . ?
C009 N3 C00L 118.64(15) . . ?
C00L N3 Co1 124.44(12) . . ?
C00A N1 Co1 116.62(11) . . ?
C00C N1 Co1 124.36(12) . . ?
C00C N1 C00A 119.00(14) . . ?
C00G N2 Co1 99.28(9) . . ?
C00G N2 C00P 114.05(13) . . ?
C00O N2 Co1 102.49(10) . . ?
C00O N2 C00G 112.04(13) . . ?
C00O N2 C00P 107.49(12) . . ?
C00P N2 Co1 120.91(10) . . ?
C00M N4 Co1 178.21(15) . . ?
C00H N5 Co1 149.24(15) . . ?
N3 C009 C00J 121.69(17) . . ?
N3 C009 C00O 117.17(14) . . ?
C00J C009 C00O 121.09(16) . . ?
N1 C00A C00F 121.58(15) . . ?
N1 C00A C00G 114.98(14) . . ?
C00F C00A C00G 123.38(15) . . ?
C00D C00B C00E 119.27(16) . . ?
C00D C00B C00P 120.98(15) . . ?
C00E C00B C00P 119.71(15) . . ?
N1 C00C C00T 122.39(17) . . ?
C00B C00D C00N 122.09(16) . . ?
C00I C00D C00B 119.39(16) . . ?
C00I C00D C00N 118.49(15) . . ?
C00B C00E C00R 122.56(16) . . ?
C00K C00E C00B 119.19(15) . . ?
C00K C00E C00R 118.18(16) . . ?
C00V C00F C00A 119.00(17) . . ?
N2 C00G C00A 109.74(13) . . ?
N5 C00H S002 179.58(18) . . ?
C00Q C00I C00D 122.11(16) . . ?
C00S C00J C009 119.38(18) . . ?
C00Q C00K C00E 122.14(16) . . ?
N3 C00L C00U 122.27(18) . . ?
N4 C00M S003 178.95(17) . . ?
N2 C00O C009 113.43(14) . . ?
C00B C00P N2 116.13(13) . . ?
C00I C00Q C00W 121.33(18) . . ?
C00K C00Q C00I 117.76(16) . . ?
C00K C00Q C00W 120.90(18) . . ?
C00J C00S C00U 119.07(17) . . ?
C00C C00T C00V 118.57(16) . . ?
C00L C00U C00S 118.80(18) . . ?
C00F C00V C00T 119.43(16) . . ?

loop_
_geom_bond_atom_site_label_1
_geom_bond_atom_site_label_2
_geom_bond_distance
_geom_bond_site_symmetry_2
_geom_bond_publ_flag
Co1 N3 2.0614(14) . ?
Co1 N1 2.0389(14) . ?
Co1 N2 2.3012(14) . ?
Co1 N4 1.9838(16) . ?
Co1 N5 2.0264(16) . ?
S002 C00H 1.633(2) . ?
S003 C00M 1.6276(19) . ?
N3 C009 1.340(2) . ?
N3 C00L 1.350(2) . ?
N1 C00A 1.346(2) . ?
N1 C00C 1.345(2) . ?
N2 C00G 1.481(2) . ?
N2 C00O 1.474(2) . ?
N2 C00P 1.518(2) . ?
N4 C00M 1.154(2) . ?
N5 C00H 1.137(2) . ?
C009 C00J 1.389(2) . ?
C009 C00O 1.503(2) . ?
C00A C00F 1.385(2) . ?
C00A C00G 1.502(2) . ?
C00B C00D 1.404(2) . ?
C00B C00E 1.411(2) . ?
C00B C00P 1.506(2) . ?
C00C C00T 1.376(3) . ?
C00D C00I 1.391(3) . ?
C00D C00N 1.508(2) . ?
C00E C00K 1.391(3) . ?
C00E C00R 1.510(2) . ?
C00F C00V 1.382(3) . ?
C00I C00Q 1.390(3) . ?
C00J C00S 1.374(3) . ?
C00K C00Q 1.389(3) . ?
C00L C00U 1.379(3) . ?
C00Q C00W 1.505(3) . ?
C00S C00U 1.386(3) . ?
C00T C00V 1.387(3) . ?

loop_
_exptl_oxdiff_crystal_face_indexfrac_h
_exptl_oxdiff_crystal_face_indexfrac_k
_exptl_oxdiff_crystal_face_indexfrac_l
_exptl_oxdiff_crystal_face_x
_exptl_oxdiff_crystal_face_y
_exptl_oxdiff_crystal_face_z
10.4050 -2.5650 -11.0616 -0.8105 -0.1465 0.5671
3.3539 -5.2715 20.9896 -0.3916 -0.0710 -0.9174
-9.6653 1.8327 13.3135 0.7368 0.1331 -0.6629
-5.1351 5.7930 -19.5517 0.5328 0.0965 0.8407
0.1238 -3.0117 -20.1526 0.0902 -0.5010 0.8608
-2.5262 -10.7962 13.5082 0.1301 -0.7176 -0.6842
0.1887 4.4171 18.8657 -0.1082 0.6003 -0.7924
2.4624 12.1117 -4.4279 -0.1701 0.9399 0.2960
1.0065 -13.0119 -0.0010 -0.0963 -1.0021 -0.0749
9.0097 -7.0039 -11.0063 -0.6992 -0.5213 0.5222
-0.9888 -3.0072 22.0138 -0.0337 0.0363 -0.9896
